data_1010208
loop_
_publ_author_name
'Vox, E G'
'Pinkard, F W'
'Wardlaw, W'
'Preston, G H'

_publ_section_title
;
The Green Salt of Magnus, and Some Related Compounds
;
_journal_coden_ASTM JCSOA9
_journal_name_full 'Journal of the Chemical Society'
_journal_page_first 2527
_journal_page_last 2534
_journal_volume 1932
_journal_year 1932
_chemical_formula_structural 'Pt (N H3)4 Pt Cl4'
_chemical_formula_sum 'Cl4 H12 N4 Pt2'
_chemical_name_systematic
;
Platinum tetraamminetetrachloroplatinate(II)
;
_space_group_IT_number 75
_symmetry_cell_setting tetragonal
_symmetry_Int_Tables_number 75
_symmetry_space_group_name_Hall 'P 4'
_symmetry_space_group_name_H-M 'P 4'
_cell_angle_alpha 90
_cell_angle_beta 90
_cell_angle_gamma 90
_cell_formula_units_Z 1
_cell_length_a 6.29(2)
_cell_length_b 6.29(2)
_cell_length_c 6.42(2)
_cell_volume 254.0
_cod_original_formula_sum 'H12 Cl4 N4 Pt2'
_cod_database_code 1010208

loop_
_symmetry_equiv_pos_as_xyz
x,y,z
-x,-y,z
y,-x,z
-y,x,z

loop_
_atom_site_label
_atom_site_type_symbol
_atom_site_symmetry_multiplicity
_atom_site_Wyckoff_symbol
_atom_site_fract_x
_atom_site_fract_y
_atom_site_fract_z
_atom_site_occupancy
_atom_site_attached_hydrogens
_atom_site_calc_flag
Pt1 Pt2+ 1 a 0. 0. 0. 1. 0 d
Pt2 Pt2+ 1 a 0. 0. 0.5 1. 0 d
Cl1 Cl1- 4 d 0.18 0.32 0. 1. 0 d
N1 N3- 4 d 0.4 0.11 0. 1. 3 d

loop_
_atom_type_symbol
_atom_type_oxidation_number
Pt2+ 2.000
Cl1- -1.000
N3- -3.000
H1+ 1.000
